data_4034931
loop_
_publ_author_name
'Wang, Jiao-Jiao'
'Yang, Hui'
'Gou, Bo-Bo'
'Zhou, Ling'
'Chen, Jie'

_publ_section_title
;
 Enantioselective Organocatalytic Sulfenylation of \b-Naphthols.
;
_journal_issue 8
_journal_name_full 'The Journal of organic chemistry'
_journal_page_first 4730
_journal_page_last 4738
_journal_paper_doi 10.1021/acs.joc.8b00487
_journal_volume 83
_journal_year 2018
_chemical_absolute_configuration rm
_chemical_formula_moiety 'C24 H17 Br N2 O6 S'
_chemical_formula_sum 'C24 H17 Br N2 O6 S'
_chemical_formula_weight 541.36
_space_group_crystal_system orthorhombic
_space_group_IT_number 19
_space_group_name_Hall 'P 2ac 2ab'
_space_group_name_H-M_alt 'P 21 21 21'
_atom_sites_solution_hydrogens geom
_audit_creation_date 2018-01-03
_audit_creation_method
;
Olex2 1.2-beta
(compiled 2015.08.17 svn.r3210 for OlexSys, GUI svn.r5083)
;
_cell_angle_alpha 90
_cell_angle_beta 90
_cell_angle_gamma 90
_cell_formula_units_Z 4
_cell_length_a 6.3061(16)
_cell_length_b 12.000(3)
_cell_length_c 30.470(8)
_cell_measurement_reflns_used 1802
_cell_measurement_temperature 296(2)
_cell_measurement_theta_max 17.96
_cell_measurement_theta_min 3.16
_cell_volume 2305.8(10)
_computing_cell_refinement 'SAINT v7.68A (Bruker, 2009)'
_computing_data_collection 'Bruker APEX2'
_computing_data_reduction 'SAINT v7.68A (Bruker, 2009)'
_computing_molecular_graphics 'Olex2 (Dolomanov et al., 2009)'
_computing_publication_material 'Olex2 (Dolomanov et al., 2009)'
_computing_structure_refinement 'ShelXL (Sheldrick, 2015)'
_computing_structure_solution 'SHELXS-97 (Sheldrick, 2008)'
_diffrn_ambient_temperature 296.15
_diffrn_measured_fraction_theta_full 0.999
_diffrn_measured_fraction_theta_max 0.999
_diffrn_measurement_device_type 'Bruker APEX-II CCD'
_diffrn_measurement_method '\f and \w scans'
_diffrn_radiation_monochromator graphite
_diffrn_radiation_type MoK\a
_diffrn_radiation_wavelength 0.71073
_diffrn_reflns_av_R_equivalents 0.0529
_diffrn_reflns_av_unetI/netI 0.0829
_diffrn_reflns_Laue_measured_fraction_full 0.999
_diffrn_reflns_Laue_measured_fraction_max 0.999
_diffrn_reflns_limit_h_max 7
_diffrn_reflns_limit_h_min -7
_diffrn_reflns_limit_k_max 14
_diffrn_reflns_limit_k_min -12
_diffrn_reflns_limit_l_max 30
_diffrn_reflns_limit_l_min -36
_diffrn_reflns_number 11744
_diffrn_reflns_point_group_measured_fraction_full 0.999
_diffrn_reflns_point_group_measured_fraction_max 0.999
_diffrn_reflns_theta_full 25.097
_diffrn_reflns_theta_max 25.097
_diffrn_reflns_theta_min 2.160
_diffrn_standards_number 0
_exptl_absorpt_coefficient_mu 1.917
_exptl_absorpt_correction_T_max 0.7453
_exptl_absorpt_correction_T_min 0.5539
_exptl_absorpt_correction_type multi-scan
_exptl_absorpt_process_details
;
SADABS-2008/1 (Bruker,2008) was used for absorption correction.
wR2(int) was 0.1169 before and 0.0630 after correction.
The Ratio of minimum to maximum transmission is 0.7432.
The \l/2 correction factor is 0.0015.
;
_exptl_crystal_colour colourless
_exptl_crystal_colour_primary colourless
_exptl_crystal_density_diffrn 1.559
_exptl_crystal_density_method 'not measured'
_exptl_crystal_description block
_exptl_crystal_F_000 1096
_exptl_crystal_size_max 0.189
_exptl_crystal_size_mid 0.165
_exptl_crystal_size_min 0.134
_refine_diff_density_max 0.264
_refine_diff_density_min -0.395
_refine_diff_density_rms 0.043
_refine_ls_abs_structure_details
;
 Flack x determined using 754 quotients [(I+)-(I-)]/[(I+)+(I-)]
 (Parsons, Flack and Wagner, Acta Cryst. B69 (2013) 249-259).
;
_refine_ls_abs_structure_Flack 0.035(10)
_refine_ls_extinction_method none
_refine_ls_goodness_of_fit_ref 0.987
_refine_ls_hydrogen_treatment constr
_refine_ls_matrix_type full
_refine_ls_number_parameters 308
_refine_ls_number_reflns 4113
_refine_ls_number_restraints 0
_refine_ls_restrained_S_all 0.987
_refine_ls_R_factor_all 0.0892
_refine_ls_R_factor_gt 0.0459
_refine_ls_shift/su_max 0.001
_refine_ls_shift/su_mean 0.000
_refine_ls_structure_factor_coef Fsqd
_refine_ls_weighting_details 'w=1/[\s^2^(Fo^2^)+(0.0215P)^2^] where P=(Fo^2^+2Fc^2^)/3'
_refine_ls_weighting_scheme calc
_refine_ls_wR_factor_gt 0.0871
_refine_ls_wR_factor_ref 0.1017
_reflns_Friedel_coverage 0.714
_reflns_Friedel_fraction_full 0.998
_reflns_Friedel_fraction_max 0.998
_reflns_number_gt 2525
_reflns_number_total 4113
_reflns_threshold_expression 'I > 2\s(I)'
_cod_data_source_file jo8b00487_si_002.cif
_cod_data_source_block crystal
_cod_database_code 4034931
_shelx_space_group_comment
;
The symmetry employed for this shelxl refinement is uniquely defined
by the following loop, which should always be used as a source of
symmetry information in preference to the above space-group names.
They are only intended as comments.
;
_shelx_estimated_absorpt_t_max 0.783
_shelx_estimated_absorpt_t_min 0.713
_olex2_refinement_description
;
1. Fixed Uiso
 At 1.2 times of:
  All C(H) groups
 At 1.5 times of:
  All C(H,H,H) groups
2.a Ternary CH refined with riding coordinates:
 C9(H9)
2.b Aromatic/amide H refined with riding coordinates:
 C20(H20), C22(H22), C24(H24), C10(H10), C11(H11), C17(H17), C16(H16),
 C15(H15), C14(H14), C3(H3), C2(H2), C6(H6), C5(H5)
2.c Idealised Me refined as rotating group:
 C7(H7A,H7B,H7C)
;
_shelx_shelxl_version_number 2014/7
_olex2_submission_special_instructions 'No special instructions were received'

loop_
_space_group_symop_operation_xyz
'x, y, z'
'-x+1/2, -y, z+1/2'
'-x, y+1/2, -z+1/2'
'x+1/2, -y+1/2, -z'

loop_
_atom_site_label
_atom_site_type_symbol
_atom_site_fract_x
_atom_site_fract_y
_atom_site_fract_z
_atom_site_U_iso_or_equiv
_atom_site_adp_type
_atom_site_occupancy
_atom_site_site_symmetry_order
_atom_site_calc_flag
_atom_site_refinement_flags_posn
Br1 Br 0.14190(15) 0.55792(9) 0.98846(3) 0.1306(5) Uani 1 1 d .
S1 S 0.4507(3) 0.73203(13) 0.80071(5) 0.0610(4) Uani 1 1 d .
N1 N 0.9903(9) 0.7017(4) 0.6355(2) 0.0656(14) Uani 1 1 d .
N2 N 0.4562(11) 0.8437(6) 0.5336(2) 0.0836(17) Uani 1 1 d .
O3 O 1.0280(8) 0.6737(4) 0.67340(16) 0.1051(18) Uani 1 1 d .
O4 O 1.1024(7) 0.6832(4) 0.60415(16) 0.0864(14) Uani 1 1 d .
O5 O 0.5392(10) 0.7917(5) 0.50481(16) 0.124(2) Uani 1 1 d .
O6 O 0.3107(9) 0.9066(5) 0.52884(15) 0.1095(19) Uani 1 1 d .
O1 O 0.4621(6) 0.8936(3) 0.73064(12) 0.0601(10) Uani 1 1 d .
O2 O 0.2164(7) 0.9674(4) 0.68608(13) 0.0905(16) Uani 1 1 d .
C20 C 0.6824(9) 0.8025(4) 0.66286(17) 0.0498(15) Uani 1 1 d .
H20 H 0.7309 0.7904 0.6913 0.060 Uiso 1 1 calc R
C21 C 0.7925(9) 0.7617(5) 0.62764(18) 0.0515(14) Uani 1 1 d .
C22 C 0.7247(10) 0.7746(5) 0.58513(17) 0.0550(15) Uani 1 1 d .
H22 H 0.8018 0.7464 0.5616 0.066 Uiso 1 1 calc R
C23 C 0.5385(10) 0.8308(5) 0.57900(18) 0.0562(15) Uani 1 1 d .
C24 C 0.4276(9) 0.8768(5) 0.61300(19) 0.0598(16) Uani 1 1 d .
H24 H 0.3055 0.9179 0.6075 0.072 Uiso 1 1 calc R
C19 C 0.4969(9) 0.8623(4) 0.65543(18) 0.0501(14) Uani 1 1 d .
C18 C 0.3711(10) 0.9142(5) 0.69167(18) 0.0617(16) Uani 1 1 d .
C9 C 0.3695(9) 0.9426(5) 0.76999(17) 0.0563(15) Uani 1 1 d .
H9 H 0.2652 0.9990 0.7613 0.068 Uiso 1 1 calc R
C10 C 0.5461(10) 0.9982(5) 0.7939(2) 0.0637(16) Uani 1 1 d .
H10 H 0.6611 1.0265 0.7784 0.076 Uiso 1 1 calc R
C11 C 0.5399(11) 1.0073(5) 0.8367(2) 0.0673(17) Uani 1 1 d .
H11 H 0.6520 1.0417 0.8512 0.081 Uiso 1 1 calc R
C12 C 0.3627(10) 0.9652(5) 0.86212(18) 0.0540(15) Uani 1 1 d .
C17 C 0.3350(12) 0.9928(5) 0.9065(2) 0.0655(18) Uani 1 1 d .
H17 H 0.4360 1.0370 0.9203 0.079 Uiso 1 1 calc R
C16 C 0.1654(13) 0.9567(6) 0.9297(2) 0.081(2) Uani 1 1 d .
H16 H 0.1517 0.9745 0.9592 0.097 Uiso 1 1 calc R
C15 C 0.0167(12) 0.8949(6) 0.9094(2) 0.082(2) Uani 1 1 d .
H15 H -0.1040 0.8731 0.9247 0.098 Uiso 1 1 calc R
C14 C 0.0418(11) 0.8631(5) 0.86582(19) 0.0655(17) Uani 1 1 d .
H14 H -0.0602 0.8182 0.8527 0.079 Uiso 1 1 calc R
C13 C 0.2146(9) 0.8970(5) 0.84191(18) 0.0526(15) Uani 1 1 d .
C8 C 0.2580(8) 0.8521(5) 0.79638(17) 0.0520(15) Uani 1 1 d .
C7 C 0.0598(9) 0.8117(6) 0.77230(19) 0.0755(19) Uani 1 1 d .
H7A H -0.0384 0.8724 0.7693 0.113 Uiso 1 1 calc GR
H7B H -0.0054 0.7527 0.7888 0.113 Uiso 1 1 calc GR
H7C H 0.0986 0.7847 0.7438 0.113 Uiso 1 1 calc GR
C4 C 0.3760(10) 0.6723(5) 0.85151(18) 0.0549(15) Uani 1 1 d .
C3 C 0.2000(10) 0.6049(5) 0.8553(2) 0.0693(19) Uani 1 1 d .
H3 H 0.1259 0.5832 0.8303 0.083 Uiso 1 1 calc R
C2 C 0.1338(11) 0.5696(5) 0.8962(2) 0.0750(19) Uani 1 1 d .
H2 H 0.0142 0.5247 0.8988 0.090 Uiso 1 1 calc R
C1 C 0.2421(11) 0.6001(5) 0.9326(2) 0.0701(18) Uani 1 1 d .
C6 C 0.4221(11) 0.6629(5) 0.9293(2) 0.0735(19) Uani 1 1 d .
H6 H 0.4995 0.6808 0.9543 0.088 Uiso 1 1 calc R
C5 C 0.4881(10) 0.6995(5) 0.8890(2) 0.0621(16) Uani 1 1 d .
H5 H 0.6095 0.7431 0.8869 0.075 Uiso 1 1 calc R

loop_
_atom_site_aniso_label
_atom_site_aniso_U_11
_atom_site_aniso_U_22
_atom_site_aniso_U_33
_atom_site_aniso_U_23
_atom_site_aniso_U_13
_atom_site_aniso_U_12
Br1 0.1282(7) 0.1777(10) 0.0860(6) 0.0321(6) 0.0176(6) -0.0512(7)
S1 0.0622(9) 0.0642(10) 0.0567(9) -0.0077(7) 0.0116(8) 0.0055(8)
N1 0.060(4) 0.078(4) 0.059(4) -0.019(3) -0.008(3) 0.015(3)
N2 0.077(4) 0.109(5) 0.064(4) 0.015(3) -0.014(4) 0.015(4)
O3 0.107(4) 0.146(4) 0.062(3) -0.013(3) -0.027(3) 0.068(4)
O4 0.065(3) 0.116(4) 0.079(3) -0.014(3) 0.002(3) 0.021(3)
O5 0.121(4) 0.199(6) 0.052(3) -0.026(3) -0.014(3) 0.054(5)
O6 0.115(4) 0.149(5) 0.064(3) 0.019(3) -0.027(3) 0.041(4)
O1 0.053(2) 0.085(3) 0.042(2) 0.0058(19) 0.000(2) 0.013(2)
O2 0.074(3) 0.139(4) 0.059(3) 0.017(3) -0.002(2) 0.053(3)
C20 0.048(4) 0.059(4) 0.042(3) 0.006(3) -0.004(3) 0.001(3)
C21 0.048(4) 0.057(4) 0.050(4) -0.004(3) -0.011(3) 0.003(3)
C22 0.056(4) 0.068(4) 0.041(3) -0.006(3) 0.001(3) 0.002(3)
C23 0.057(4) 0.072(4) 0.040(3) 0.009(3) -0.009(3) 0.000(4)
C24 0.048(4) 0.075(4) 0.056(4) 0.011(3) -0.006(3) 0.008(3)
C19 0.044(4) 0.064(4) 0.042(3) 0.010(3) -0.005(3) 0.007(3)
C18 0.054(4) 0.086(5) 0.045(4) 0.017(3) 0.003(3) 0.012(4)
C9 0.054(3) 0.068(4) 0.047(3) 0.000(3) 0.006(3) 0.012(3)
C10 0.059(4) 0.066(4) 0.066(4) 0.006(3) 0.002(3) -0.004(3)
C11 0.065(4) 0.058(4) 0.079(5) -0.002(3) -0.016(4) -0.003(3)
C12 0.061(4) 0.057(4) 0.044(3) -0.007(3) -0.007(3) 0.001(3)
C17 0.078(5) 0.055(4) 0.063(4) -0.011(3) -0.025(4) 0.005(4)
C16 0.094(6) 0.098(6) 0.051(4) -0.024(4) 0.001(4) 0.014(5)
C15 0.083(5) 0.112(6) 0.050(4) -0.013(4) 0.024(4) 0.007(5)
C14 0.060(4) 0.080(4) 0.057(4) -0.017(3) 0.006(4) 0.005(4)
C13 0.044(3) 0.070(4) 0.044(3) -0.004(3) -0.006(3) 0.006(3)
C8 0.043(3) 0.071(4) 0.042(3) -0.017(3) -0.003(3) 0.003(3)
C7 0.051(4) 0.117(6) 0.058(4) -0.026(3) -0.004(3) -0.002(4)
C4 0.053(4) 0.052(4) 0.059(4) -0.011(3) 0.009(3) -0.002(3)
C3 0.065(5) 0.062(4) 0.081(5) -0.010(3) 0.000(4) -0.024(4)
C2 0.070(4) 0.071(5) 0.084(5) 0.010(4) 0.005(4) -0.028(4)
C1 0.066(4) 0.077(5) 0.067(4) 0.011(3) 0.007(4) -0.014(4)
C6 0.075(5) 0.081(5) 0.065(5) 0.006(3) -0.012(4) -0.017(4)
C5 0.057(4) 0.064(4) 0.066(4) -0.001(3) 0.000(3) -0.013(3)

loop_
_atom_type_symbol
_atom_type_description
_atom_type_scat_dispersion_real
_atom_type_scat_dispersion_imag
_atom_type_scat_source
C C 0.0033 0.0016 'International Tables Vol C Tables 4.2.6.8 and 6.1.1.4'
H H 0.0000 0.0000 'International Tables Vol C Tables 4.2.6.8 and 6.1.1.4'
Br Br -0.2901 2.4595 'International Tables Vol C Tables 4.2.6.8 and 6.1.1.4'
N N 0.0061 0.0033 'International Tables Vol C Tables 4.2.6.8 and 6.1.1.4'
O O 0.0106 0.0060 'International Tables Vol C Tables 4.2.6.8 and 6.1.1.4'
S S 0.1246 0.1234 'International Tables Vol C Tables 4.2.6.8 and 6.1.1.4'

loop_
_geom_angle_atom_site_label_1
_geom_angle_atom_site_label_2
_geom_angle_atom_site_label_3
_geom_angle
C4 S1 C8 101.5(3)
O3 N1 C21 117.1(5)
O4 N1 O3 125.5(6)
O4 N1 C21 117.3(5)
O5 N2 O6 125.1(7)
O5 N2 C23 118.4(6)
O6 N2 C23 116.5(6)
C18 O1 C9 118.9(4)
C21 C20 H20 120.6
C21 C20 C19 118.9(5)
C19 C20 H20 120.6
C20 C21 N1 118.7(5)
C20 C21 C22 122.8(5)
C22 C21 N1 118.5(5)
C21 C22 H22 121.6
C23 C22 C21 116.9(5)
C23 C22 H22 121.6
C22 C23 N2 118.6(6)
C24 C23 N2 119.0(6)
C24 C23 C22 122.4(5)
C23 C24 H24 120.0
C23 C24 C19 119.9(5)
C19 C24 H24 120.0
C20 C19 C18 122.7(5)
C24 C19 C20 119.0(5)
C24 C19 C18 118.2(5)
O1 C18 C19 110.5(5)
O2 C18 O1 125.6(5)
O2 C18 C19 123.9(5)
O1 C9 H9 109.0
O1 C9 C10 106.5(5)
O1 C9 C8 109.4(5)
C10 C9 H9 109.0
C10 C9 C8 114.0(5)
C8 C9 H9 109.0
C9 C10 H10 119.9
C11 C10 C9 120.2(6)
C11 C10 H10 119.9
C10 C11 H11 119.2
C10 C11 C12 121.7(6)
C12 C11 H11 119.2
C17 C12 C11 121.8(6)
C13 C12 C11 119.2(5)
C13 C12 C17 118.9(6)
C12 C17 H17 119.1
C16 C17 C12 121.7(6)
C16 C17 H17 119.1
C17 C16 H16 120.4
C15 C16 C17 119.2(6)
C15 C16 H16 120.4
C16 C15 H15 119.7
C16 C15 C14 120.6(7)
C14 C15 H15 119.7
C15 C14 H14 119.5
C13 C14 C15 121.1(6)
C13 C14 H14 119.5
C12 C13 C8 119.7(5)
C14 C13 C12 118.3(5)
C14 C13 C8 121.7(5)
C9 C8 S1 106.5(4)
C9 C8 C7 110.5(5)
C13 C8 S1 108.9(4)
C13 C8 C9 108.3(5)
C13 C8 C7 113.9(5)
C7 C8 S1 108.5(4)
C8 C7 H7A 109.5
C8 C7 H7B 109.5
C8 C7 H7C 109.5
H7A C7 H7B 109.5
H7A C7 H7C 109.5
H7B C7 H7C 109.5
C3 C4 S1 121.6(5)
C3 C4 C5 118.8(5)
C5 C4 S1 119.4(4)
C4 C3 H3 120.1
C4 C3 C2 119.9(6)
C2 C3 H3 120.1
C3 C2 H2 119.8
C1 C2 C3 120.3(6)
C1 C2 H2 119.8
C2 C1 Br1 119.9(5)
C2 C1 C6 120.5(6)
C6 C1 Br1 119.6(6)
C1 C6 H6 120.1
C1 C6 C5 119.8(6)
C5 C6 H6 120.1
C4 C5 H5 119.7
C6 C5 C4 120.6(6)
C6 C5 H5 119.7

loop_
_geom_bond_atom_site_label_1
_geom_bond_atom_site_label_2
_geom_bond_distance
Br1 C1 1.884(6)
S1 C8 1.890(6)
S1 C4 1.770(6)
N1 O3 1.225(6)
N1 O4 1.210(6)
N1 C21 1.460(7)
N2 O5 1.197(7)
N2 O6 1.197(7)
N2 C23 1.486(7)
O1 C18 1.342(6)
O1 C9 1.457(6)
O2 C18 1.179(7)
C20 H20 0.9300
C20 C21 1.368(7)
C20 C19 1.391(7)
C21 C22 1.373(7)
C22 H22 0.9300
C22 C23 1.367(8)
C23 C24 1.366(8)
C24 H24 0.9300
C24 C19 1.376(7)
C19 C18 1.495(8)
C9 H9 0.9800
C9 C10 1.489(8)
C9 C8 1.523(8)
C10 H10 0.9300
C10 C11 1.309(8)
C11 H11 0.9300
C11 C12 1.450(8)
C12 C17 1.402(7)
C12 C13 1.386(7)
C17 H17 0.9300
C17 C16 1.353(9)
C16 H16 0.9300
C16 C15 1.346(9)
C15 H15 0.9300
C15 C14 1.391(8)
C14 H14 0.9300
C14 C13 1.372(8)
C13 C8 1.513(7)
C8 C7 1.528(7)
C7 H7A 0.9600
C7 H7B 0.9600
C7 H7C 0.9600
C4 C3 1.378(8)
C4 C5 1.384(7)
C3 H3 0.9300
C3 C2 1.382(8)
C2 H2 0.9300
C2 C1 1.353(8)
C1 C6 1.367(9)
C6 H6 0.9300
C6 C5 1.367(8)
C5 H5 0.9300

loop_
_geom_torsion_atom_site_label_1
_geom_torsion_atom_site_label_2
_geom_torsion_atom_site_label_3
_geom_torsion_atom_site_label_4
_geom_torsion
Br1 C1 C6 C5 -175.9(5)
S1 C4 C3 C2 -173.0(5)
S1 C4 C5 C6 173.9(5)
N1 C21 C22 C23 179.8(5)
N2 C23 C24 C19 177.5(5)
O3 N1 C21 C20 12.7(8)
O3 N1 C21 C22 -167.2(5)
O4 N1 C21 C20 -167.6(5)
O4 N1 C21 C22 12.5(8)
O5 N2 C23 C22 10.1(9)
O5 N2 C23 C24 -170.8(7)
O6 N2 C23 C22 -169.5(6)
O6 N2 C23 C24 9.6(8)
O1 C9 C10 C11 -150.7(5)
O1 C9 C8 S1 48.3(5)
O1 C9 C8 C13 165.2(4)
O1 C9 C8 C7 -69.4(5)
C20 C21 C22 C23 -0.1(8)
C20 C19 C18 O1 -0.4(8)
C20 C19 C18 O2 178.1(6)
C21 C20 C19 C24 1.2(8)
C21 C20 C19 C18 -177.3(5)
C21 C22 C23 N2 -178.2(5)
C21 C22 C23 C24 2.8(8)
C22 C23 C24 C19 -3.4(9)
C23 C24 C19 C20 1.3(8)
C23 C24 C19 C18 179.9(5)
C24 C19 C18 O1 -178.9(5)
C24 C19 C18 O2 -0.4(9)
C19 C20 C21 N1 178.3(5)
C19 C20 C21 C22 -1.8(8)
C18 O1 C9 C10 -129.5(5)
C18 O1 C9 C8 106.9(5)
C9 O1 C18 O2 -1.9(9)
C9 O1 C18 C19 176.6(5)
C9 C10 C11 C12 -0.5(9)
C10 C9 C8 S1 -70.8(5)
C10 C9 C8 C13 46.2(6)
C10 C9 C8 C7 171.6(4)
C10 C11 C12 C17 -167.7(6)
C10 C11 C12 C13 11.4(8)
C11 C12 C17 C16 177.5(6)
C11 C12 C13 C14 -176.4(5)
C11 C12 C13 C8 10.1(8)
C12 C17 C16 C15 -1.6(10)
C12 C13 C8 S1 77.8(6)
C12 C13 C8 C9 -37.6(7)
C12 C13 C8 C7 -161.0(6)
C17 C12 C13 C14 2.7(8)
C17 C12 C13 C8 -170.8(5)
C17 C16 C15 C14 3.4(10)
C16 C15 C14 C13 -2.2(10)
C15 C14 C13 C12 -0.9(9)
C15 C14 C13 C8 172.5(6)
C14 C13 C8 S1 -95.5(5)
C14 C13 C8 C9 149.1(5)
C14 C13 C8 C7 25.7(8)
C13 C12 C17 C16 -1.6(9)
C8 S1 C4 C3 78.3(5)
C8 S1 C4 C5 -97.3(5)
C8 C9 C10 C11 -29.9(8)
C4 S1 C8 C9 150.4(4)
C4 S1 C8 C13 33.8(4)
C4 S1 C8 C7 -90.6(4)
C4 C3 C2 C1 -0.6(10)
C3 C4 C5 C6 -1.8(9)
C3 C2 C1 Br1 176.7(5)
C3 C2 C1 C6 -2.2(10)
C2 C1 C6 C5 2.9(10)
C1 C6 C5 C4 -0.9(9)
C5 C4 C3 C2 2.6(9)
